data_7154917
loop_
_publ_author_name
'Yu, Jin-Sheng'
'Wu, Wen-Biao'
'Zhou, Feng'

_publ_section_title
;
 The first catalytic asymmetric thioacetalization by chiral phosphoric
 acid catalysis.
;
_journal_issue 7
_journal_name_full 'Organic &amp; biomolecular chemistry'
_journal_page_first 2205
_journal_page_last 2209
_journal_paper_doi 10.1039/c5ob02495a
_journal_volume 14
_journal_year 2016
_chemical_absolute_configuration ad
_chemical_formula_sum 'C14 H11 Br O S2'
_chemical_formula_weight 339.26
_chemical_name_systematic
; 
 ? 
;
_space_group_IT_number 19
_symmetry_cell_setting orthorhombic
_symmetry_space_group_name_Hall 'P 2ac 2ab'
_symmetry_space_group_name_H-M 'P 21 21 21'
_atom_sites_solution_hydrogens geom
_atom_sites_solution_primary direct
_atom_sites_solution_secondary difmap
_audit_creation_method SHELXL-97
_audit_update_record
;
2015-07-20 deposited with the CCDC.
2016-01-15 downloaded from the CCDC.
;
_cell_angle_alpha 90.00
_cell_angle_beta 90.00
_cell_angle_gamma 90.00
_cell_formula_units_Z 4
_cell_length_a 5.9198(2)
_cell_length_b 8.4943(4)
_cell_length_c 26.9054(11)
_cell_measurement_temperature 296(2)
_cell_volume 1352.93(10)
_computing_structure_refinement 'SHELXL-97 (Sheldrick, 2008)'
_computing_structure_solution 'SHELXS-97 (Sheldrick, 2008)'
_diffrn_ambient_temperature 296(2)
_diffrn_measured_fraction_theta_full 0.999
_diffrn_measured_fraction_theta_max 0.999
_diffrn_measurement_device_type 'Bruker Smart Apex II'
_diffrn_radiation_monochromator graphite
_diffrn_radiation_source 'fine-focus sealed tube'
_diffrn_radiation_type MoK\a
_diffrn_radiation_wavelength 0.71073
_diffrn_reflns_av_R_equivalents 0.0358
_diffrn_reflns_av_sigmaI/netI 0.0298
_diffrn_reflns_limit_h_max 7
_diffrn_reflns_limit_h_min -7
_diffrn_reflns_limit_k_max 10
_diffrn_reflns_limit_k_min -10
_diffrn_reflns_limit_l_max 31
_diffrn_reflns_limit_l_min -32
_diffrn_reflns_number 15751
_diffrn_reflns_theta_full 25.00
_diffrn_reflns_theta_max 25.00
_diffrn_reflns_theta_min 1.51
_exptl_absorpt_coefficient_mu 3.330
_exptl_absorpt_correction_T_max 0.5414
_exptl_absorpt_correction_T_min 0.3095
_exptl_absorpt_correction_type multi-scan
_exptl_absorpt_process_details sadabs
_exptl_crystal_colour colorless
_exptl_crystal_density_diffrn 1.666
_exptl_crystal_density_method 'not measured'
_exptl_crystal_description block
_exptl_crystal_F_000 680
_exptl_crystal_size_max 0.46
_exptl_crystal_size_mid 0.33
_exptl_crystal_size_min 0.21
_refine_diff_density_max 0.520
_refine_diff_density_min -0.191
_refine_diff_density_rms 0.046
_refine_ls_abs_structure_details 'Flack H D (1983), Acta Cryst. A39, 876-881'
_refine_ls_abs_structure_Flack 0.000(9)
_refine_ls_extinction_method none
_refine_ls_goodness_of_fit_ref 1.037
_refine_ls_hydrogen_treatment constr
_refine_ls_matrix_type full
_refine_ls_number_parameters 163
_refine_ls_number_reflns 2386
_refine_ls_number_restraints 0
_refine_ls_restrained_S_all 1.037
_refine_ls_R_factor_all 0.0316
_refine_ls_R_factor_gt 0.0266
_refine_ls_shift/su_max 0.000
_refine_ls_shift/su_mean 0.000
_refine_ls_structure_factor_coef Fsqd
_refine_ls_weighting_details 'calc w=1/[\s^2^(Fo^2^)+(0.0301P)^2^+0.2731P] where P=(Fo^2^+2Fc^2^)/3'
_refine_ls_weighting_scheme calc
_refine_ls_wR_factor_gt 0.0608
_refine_ls_wR_factor_ref 0.0630
_reflns_number_gt 2159
_reflns_number_total 2386
_reflns_threshold_expression >2sigma(I)
_cod_data_source_file c5ob02495a2.cif
_cod_data_source_block z
_cod_depositor_comments
;
The following automatic conversions were performed:

'_symmetry_cell_setting' value 'Orthorhombic' changed to
'orthorhombic' according to
/usr/data/users/saulius/crontab/automatic-downloads/rss-feeds/RSC/lib/dictionaries/cif_core.dic
dictionary named 'cif_core.dic' version 2.4.2 from 2011-04-26.

Automatic conversion script
Id: cif_fix_values 4268 2015-11-12 08:31:59Z antanas 

 Adding full bibliography for 7154917.cif.
;
_cod_original_sg_symbol_H-M P2(1)2(1)2(1)
_cod_database_code 7154917

loop_
_symmetry_equiv_pos_as_xyz
'x, y, z'
'-x+1/2, -y, z+1/2'
'-x, y+1/2, -z+1/2'
'x+1/2, -y+1/2, -z'

loop_
_atom_site_label
_atom_site_type_symbol
_atom_site_fract_x
_atom_site_fract_y
_atom_site_fract_z
_atom_site_U_iso_or_equiv
_atom_site_adp_type
_atom_site_occupancy
_atom_site_symmetry_multiplicity
_atom_site_calc_flag
_atom_site_refinement_flags
Br1 Br 0.12054(7) 0.35945(4) 0.052596(12) 0.06221(13) Uani 1 1 d .
S1 S -0.04820(16) 0.76356(10) -0.14175(3) 0.0561(2) Uani 1 1 d .
S2 S -0.36649(16) 0.49591(10) -0.16269(3) 0.0544(2) Uani 1 1 d .
O1 O 0.1490(4) 0.4029(3) -0.06135(7) 0.0578(6) Uani 1 1 d .
H1C H 0.2241 0.3608 -0.0395 0.087 Uiso 1 1 calc R
C1 C 0.0517(6) 0.7196(4) -0.20333(11) 0.0603(9) Uani 1 1 d .
H1A H 0.1126 0.8152 -0.2178 0.072 Uiso 1 1 calc R
H1B H 0.1745 0.6444 -0.2008 0.072 Uiso 1 1 calc R
C2 C -0.1243(5) 0.6539(3) -0.23812(10) 0.0442(6) Uani 1 1 d .
C3 C -0.1025(7) 0.6911(4) -0.28854(11) 0.0568(8) Uani 1 1 d .
H3A H 0.0198 0.7516 -0.2988 0.068 Uiso 1 1 calc R
C4 C -0.2558(7) 0.6411(5) -0.32324(12) 0.0634(9) Uani 1 1 d .
H4A H -0.2383 0.6693 -0.3564 0.076 Uiso 1 1 calc R
C5 C -0.4353(7) 0.5494(5) -0.30894(13) 0.0642(10) Uani 1 1 d .
H5A H -0.5403 0.5153 -0.3323 0.077 Uiso 1 1 calc R
C6 C -0.4585(6) 0.5082(4) -0.25935(12) 0.0577(9) Uani 1 1 d .
H6A H -0.5790 0.4451 -0.2496 0.069 Uiso 1 1 calc R
C7 C -0.3043(5) 0.5598(4) -0.22388(11) 0.0430(7) Uani 1 1 d .
C8 C -0.1272(6) 0.5640(3) -0.12667(9) 0.0417(6) Uani 1 1 d .
H8A H 0.0018 0.4952 -0.1337 0.050 Uiso 1 1 calc R
C9 C -0.1821(5) 0.5523(3) -0.07184(10) 0.0393(7) Uani 1 1 d .
C10 C -0.3750(5) 0.6221(3) -0.05227(11) 0.0468(6) Uani 1 1 d .
H10A H -0.4756 0.6733 -0.0733 0.056 Uiso 1 1 calc R
C11 C -0.4187(5) 0.6160(4) -0.00174(11) 0.0517(8) Uani 1 1 d .
H11A H -0.5478 0.6635 0.0110 0.062 Uiso 1 1 calc R
C12 C -0.2706(6) 0.5395(4) 0.02973(12) 0.0470(8) Uani 1 1 d .
H12A H -0.2987 0.5354 0.0637 0.056 Uiso 1 1 calc R
C13 C -0.0804(5) 0.4691(3) 0.01002(10) 0.0417(7) Uani 1 1 d .
C14 C -0.0340(5) 0.4738(3) -0.04078(10) 0.0393(7) Uani 1 1 d .

loop_
_atom_site_aniso_label
_atom_site_aniso_U_11
_atom_site_aniso_U_22
_atom_site_aniso_U_33
_atom_site_aniso_U_23
_atom_site_aniso_U_13
_atom_site_aniso_U_12
Br1 0.0653(2) 0.0779(2) 0.04343(19) 0.01278(17) 0.00053(18) 0.0113(2)
S1 0.0760(6) 0.0546(4) 0.0378(4) -0.0037(4) -0.0009(4) -0.0213(4)
S2 0.0535(5) 0.0712(5) 0.0384(4) -0.0023(4) -0.0006(4) -0.0216(5)
O1 0.0511(13) 0.0827(15) 0.0396(12) -0.0001(10) 0.0062(11) 0.0198(12)
C1 0.066(2) 0.078(2) 0.0366(17) 0.0013(17) 0.0012(16) -0.0263(19)
C2 0.0490(16) 0.0495(16) 0.0341(15) -0.0017(13) -0.0009(14) 0.0020(17)
C3 0.076(2) 0.0560(18) 0.0384(17) 0.0017(14) 0.0015(18) 0.0023(19)
C4 0.087(3) 0.069(2) 0.0342(18) -0.0008(17) -0.0081(17) 0.012(2)
C5 0.068(3) 0.082(2) 0.042(2) -0.0136(18) -0.0192(17) 0.015(2)
C6 0.0481(19) 0.074(2) 0.051(2) -0.0110(18) -0.0060(16) -0.0033(17)
C7 0.0448(18) 0.0494(16) 0.0349(16) -0.0061(13) -0.0036(13) 0.0078(14)
C8 0.0442(16) 0.0488(15) 0.0321(15) -0.0025(12) -0.0033(15) -0.0030(16)
C9 0.0408(18) 0.0438(16) 0.0332(15) -0.0033(12) 0.0027(12) -0.0057(13)
C10 0.0460(15) 0.0484(16) 0.0460(16) 0.0020(14) 0.0003(16) 0.0046(16)
C11 0.0499(19) 0.0544(18) 0.0509(19) -0.0067(15) 0.0127(16) 0.0074(15)
C12 0.0561(19) 0.0491(18) 0.0357(16) -0.0009(14) 0.0107(15) -0.0018(16)
C13 0.0465(17) 0.0407(15) 0.0381(16) 0.0008(12) 0.0036(13) -0.0011(13)
C14 0.0397(15) 0.0417(16) 0.0366(17) -0.0058(12) 0.0045(12) -0.0011(13)

loop_
_atom_type_symbol
_atom_type_description
_atom_type_scat_dispersion_real
_atom_type_scat_dispersion_imag
_atom_type_scat_source
C C 0.0033 0.0016 'International Tables Vol C Tables 4.2.6.8 and 6.1.1.4'
H H 0.0000 0.0000 'International Tables Vol C Tables 4.2.6.8 and 6.1.1.4'
O O 0.0106 0.0060 'International Tables Vol C Tables 4.2.6.8 and 6.1.1.4'
S S 0.1246 0.1234 'International Tables Vol C Tables 4.2.6.8 and 6.1.1.4'
Br Br -0.2901 2.4595 'International Tables Vol C Tables 4.2.6.8 and 6.1.1.4'

loop_
_geom_angle_atom_site_label_1
_geom_angle_atom_site_label_2
_geom_angle_atom_site_label_3
_geom_angle
C1 S1 C8 95.59(15)
C7 S2 C8 103.70(14)
C14 O1 H1C 109.5
C2 C1 S1 114.9(2)
C2 C1 H1A 108.5
S1 C1 H1A 108.5
C2 C1 H1B 108.5
S1 C1 H1B 108.5
H1A C1 H1B 107.5
C7 C2 C3 118.0(3)
C7 C2 C1 125.0(2)
C3 C2 C1 117.0(3)
C4 C3 C2 122.0(4)
C4 C3 H3A 119.0
C2 C3 H3A 119.0
C3 C4 C5 119.9(3)
C3 C4 H4A 120.1
C5 C4 H4A 120.1
C4 C5 C6 119.3(3)
C4 C5 H5A 120.3
C6 C5 H5A 120.3
C5 C6 C7 121.1(3)
C5 C6 H6A 119.5
C7 C6 H6A 119.5
C2 C7 C6 119.8(3)
C2 C7 S2 126.4(2)
C6 C7 S2 113.9(3)
C9 C8 S1 109.7(2)
C9 C8 S2 109.4(2)
S1 C8 S2 112.49(16)
C9 C8 H8A 108.4
S1 C8 H8A 108.4
S2 C8 H8A 108.4
C14 C9 C10 119.8(3)
C14 C9 C8 119.0(3)
C10 C9 C8 121.1(3)
C11 C10 C9 120.6(3)
C11 C10 H10A 119.7
C9 C10 H10A 119.7
C12 C11 C10 120.1(3)
C12 C11 H11A 120.0
C10 C11 H11A 120.0
C13 C12 C11 119.1(3)
C13 C12 H12A 120.5
C11 C12 H12A 120.5
C12 C13 C14 121.7(3)
C12 C13 Br1 119.5(2)
C14 C13 Br1 118.8(2)
O1 C14 C9 118.3(2)
O1 C14 C13 123.0(3)
C9 C14 C13 118.8(3)

loop_
_geom_bond_atom_site_label_1
_geom_bond_atom_site_label_2
_geom_bond_distance
Br1 C13 1.896(3)
S1 C1 1.798(3)
S1 C8 1.804(3)
S2 C7 1.772(3)
S2 C8 1.811(3)
O1 C14 1.357(3)
O1 H1C 0.8200
C1 C2 1.508(4)
C1 H1A 0.9700
C1 H1B 0.9700
C2 C7 1.386(4)
C2 C3 1.399(4)
C3 C4 1.369(5)
C3 H3A 0.9300
C4 C5 1.373(5)
C4 H4A 0.9300
C5 C6 1.386(5)
C5 H5A 0.9300
C6 C7 1.391(4)
C6 H6A 0.9300
C8 C9 1.514(4)
C8 H8A 0.9800
C9 C14 1.382(4)
C9 C10 1.390(4)
C10 C11 1.385(4)
C10 H10A 0.9300
C11 C12 1.381(4)
C11 H11A 0.9300
C12 C13 1.381(4)
C12 H12A 0.9300
C13 C14 1.395(4)

loop_
_geom_torsion_atom_site_label_1
_geom_torsion_atom_site_label_2
_geom_torsion_atom_site_label_3
_geom_torsion_atom_site_label_4
_geom_torsion
C8 S1 C1 C2 61.7(3)
S1 C1 C2 C7 -32.1(4)
S1 C1 C2 C3 148.0(3)
C7 C2 C3 C4 1.8(5)
C1 C2 C3 C4 -178.3(3)
C2 C3 C4 C5 -1.1(5)
C3 C4 C5 C6 -0.2(5)
C4 C5 C6 C7 0.7(5)
C3 C2 C7 C6 -1.2(4)
C1 C2 C7 C6 178.9(3)
C3 C2 C7 S2 179.6(2)
C1 C2 C7 S2 -0.3(5)
C5 C6 C7 C2 0.0(5)
C5 C6 C7 S2 179.3(3)
C8 S2 C7 C2 -6.0(3)
C8 S2 C7 C6 174.8(2)
C1 S1 C8 C9 169.6(2)
C1 S1 C8 S2 -68.3(2)
C7 S2 C8 C9 166.6(2)
C7 S2 C8 S1 44.4(2)
S1 C8 C9 C14 -108.5(3)
S2 C8 C9 C14 127.7(2)
S1 C8 C9 C10 69.9(3)
S2 C8 C9 C10 -53.9(3)
C14 C9 C10 C11 1.0(4)
C8 C9 C10 C11 -177.3(3)
C9 C10 C11 C12 -0.3(4)
C10 C11 C12 C13 -0.3(4)
C11 C12 C13 C14 0.2(4)
C11 C12 C13 Br1 -178.5(2)
C10 C9 C14 O1 178.0(3)
C8 C9 C14 O1 -3.6(4)
C10 C9 C14 C13 -1.2(4)
C8 C9 C14 C13 177.3(3)
C12 C13 C14 O1 -178.6(3)
Br1 C13 C14 O1 0.1(4)
C12 C13 C14 C9 0.6(4)
Br1 C13 C14 C9 179.3(2)
